data_4067449
loop_
_publ_author_name
'Schwendemann, Sina'
'Tumay, T\"ulay Asl\?i'
'Axenov, Kirill V.'
'Peuser, Ilona'
'Kehr, Gerald'
'Fr\"ohlich, Roland'
'Erker, Gerhard'

_publ_section_title
;
 Metal-Free Frustrated Lewis Pair Catalyzed 1,4-Hydrogenation of
 Conjugated Metallocene Dienamines
;
_journal_issue 5
_journal_name_full Organometallics
_journal_page_first 1067
_journal_paper_doi 10.1021/om900963p
_journal_volume 29
_journal_year 2010
_chemical_formula_sum 'C34 H19 B F15 Fe N'
_chemical_formula_weight 793.16
_chemical_name_systematic
; 
 ? 
;
_space_group_IT_number 2
_symmetry_cell_setting triclinic
_symmetry_space_group_name_Hall '-P 1'
_symmetry_space_group_name_H-M 'P -1'
_atom_sites_solution_hydrogens 'at B1 from difmap, others geom'
_atom_sites_solution_primary direct
_atom_sites_solution_secondary difmap
_audit_creation_method SHELXL-97
_cell_angle_alpha 99.129(1)
_cell_angle_beta 101.936(1)
_cell_angle_gamma 109.757(1)
_cell_formula_units_Z 2
_cell_length_a 9.6606(2)
_cell_length_b 9.9344(2)
_cell_length_c 17.6856(5)
_cell_measurement_reflns_used 2328
_cell_measurement_temperature 223(2)
_cell_measurement_theta_max 27.88
_cell_measurement_theta_min 0.41
_cell_volume 1513.96(6)
_computing_cell_refinement 'Collect (Nonius B.V., 1998)'
_computing_data_collection 'Collect (Nonius B.V., 1998)'
_computing_data_reduction 'Denzo-SMN (Otwinowski & Minor, 1997)'
_computing_molecular_graphics 'XP (BrukerAXS, 2000)'
_computing_publication_material 'SHELXL-97 (Sheldrick, 1997)'
_computing_structure_refinement 'SHELXL-97 (Sheldrick, 1997)'
_computing_structure_solution 'SHELXS-97 (Sheldrick, 1990)'
_diffrn_ambient_temperature 223(2)
_diffrn_measured_fraction_theta_full 0.987
_diffrn_measured_fraction_theta_max 0.987
_diffrn_measurement_device_type 'NOnius KappaCCD'
_diffrn_measurement_method '\w and \f scans'
_diffrn_radiation_monochromator graphite
_diffrn_radiation_source 'rotating anode Nonius FR591'
_diffrn_radiation_type MoK\a
_diffrn_radiation_wavelength 0.71073
_diffrn_reflns_av_R_equivalents 0.0481
_diffrn_reflns_av_sigmaI/netI 0.0590
_diffrn_reflns_limit_h_max 12
_diffrn_reflns_limit_h_min -12
_diffrn_reflns_limit_k_max 13
_diffrn_reflns_limit_k_min -12
_diffrn_reflns_limit_l_max 23
_diffrn_reflns_limit_l_min -23
_diffrn_reflns_number 13973
_diffrn_reflns_theta_full 27.89
_diffrn_reflns_theta_max 27.89
_diffrn_reflns_theta_min 2.25
_exptl_absorpt_coefficient_mu 0.620
_exptl_absorpt_correction_T_max 0.9406
_exptl_absorpt_correction_T_min 0.8123
_exptl_absorpt_correction_type multi-scan
_exptl_absorpt_process_details 'SORTAV (Blessing, 1995 & 1997)'
_exptl_crystal_colour red
_exptl_crystal_density_diffrn 1.740
_exptl_crystal_density_method 'not measured'
_exptl_crystal_description plate
_exptl_crystal_F_000 792
_exptl_crystal_size_max 0.35
_exptl_crystal_size_mid 0.25
_exptl_crystal_size_min 0.10
_refine_diff_density_max 0.417
_refine_diff_density_min -0.383
_refine_diff_density_rms 0.062
_refine_ls_extinction_method none
_refine_ls_goodness_of_fit_ref 1.030
_refine_ls_hydrogen_treatment mixed
_refine_ls_matrix_type full
_refine_ls_number_parameters 476
_refine_ls_number_reflns 7127
_refine_ls_number_restraints 0
_refine_ls_restrained_S_all 1.030
_refine_ls_R_factor_all 0.0783
_refine_ls_R_factor_gt 0.0464
_refine_ls_shift/su_max 0.000
_refine_ls_shift/su_mean 0.000
_refine_ls_structure_factor_coef Fsqd
_refine_ls_weighting_details 'calc w=1/[\s^2^(Fo^2^)+(0.0578P)^2^+0.2974P] where P=(Fo^2^+2Fc^2^)/3'
_refine_ls_weighting_scheme calc
_refine_ls_wR_factor_gt 0.1081
_refine_ls_wR_factor_ref 0.1221
_reflns_number_gt 4967
_reflns_number_total 7127
_reflns_threshold_expression >2sigma(I)
_cod_data_source_file om900963p_si_003.cif
_cod_data_source_block erk4813
_cod_original_sg_symbol_H-M P-1
_cod_database_code 4067449

loop_
_symmetry_equiv_pos_as_xyz
'x, y, z'
'-x, -y, -z'

loop_
_atom_site_label
_atom_site_type_symbol
_atom_site_fract_x
_atom_site_fract_y
_atom_site_fract_z
_atom_site_U_iso_or_equiv
_atom_site_adp_type
_atom_site_occupancy
_atom_site_symmetry_multiplicity
_atom_site_calc_flag
_atom_site_refinement_flags
Fe Fe 0.28557(4) 0.56256(3) 0.38397(2) 0.03068(11) Uani 1 1 d .
C1 C 0.4536(3) 0.5628(3) 0.33543(15) 0.0335(5) Uani 1 1 d .
C2 C 0.5093(3) 0.5872(3) 0.41912(15) 0.0392(6) Uani 1 1 d .
H2 H 0.5499 0.5276 0.4450 0.047 Uiso 1 1 calc R
C3 C 0.4937(3) 0.7162(3) 0.45776(18) 0.0472(7) Uani 1 1 d .
H3 H 0.5192 0.7548 0.5131 0.057 Uiso 1 1 calc R
C4 C 0.4334(3) 0.7758(3) 0.39789(18) 0.0466(7) Uani 1 1 d .
H4 H 0.4127 0.8620 0.4065 0.056 Uiso 1 1 calc R
C5 C 0.4091(3) 0.6836(3) 0.32241(17) 0.0406(6) Uani 1 1 d .
H5 H 0.3706 0.6988 0.2725 0.049 Uiso 1 1 calc R
C6 C 0.4259(3) 0.4300(3) 0.27465(15) 0.0363(6) Uani 1 1 d .
C7 C 0.5637(3) 0.3922(3) 0.27176(19) 0.0487(7) Uani 1 1 d .
H7A H 0.5321 0.2997 0.2324 0.073 Uiso 1 1 calc R
H7B H 0.6099 0.3826 0.3238 0.073 Uiso 1 1 calc R
H7C H 0.6378 0.4700 0.2572 0.073 Uiso 1 1 calc R
C8 C 0.2868(3) 0.3484(3) 0.22456(15) 0.0400(6) Uani 1 1 d .
H8 H 0.2802 0.2716 0.1836 0.048 Uiso 1 1 calc R
C9 C 0.1443(3) 0.3671(2) 0.22732(15) 0.0353(5) Uani 1 1 d .
C10 C 0.1112(3) 0.4003(2) 0.30302(14) 0.0325(5) Uani 1 1 d .
C11 C 0.1605(3) 0.3500(3) 0.37220(15) 0.0347(5) Uani 1 1 d .
H11 H 0.1991 0.2750 0.3729 0.042 Uiso 1 1 calc R
C12 C 0.1403(3) 0.4331(3) 0.43829(16) 0.0378(6) Uani 1 1 d .
H12 H 0.1621 0.4222 0.4908 0.045 Uiso 1 1 calc R
C13 C 0.0820(3) 0.5354(3) 0.41266(16) 0.0389(6) Uani 1 1 d .
H13 H 0.0604 0.6054 0.4454 0.047 Uiso 1 1 calc R
C14 C 0.0613(3) 0.5157(3) 0.32988(16) 0.0385(6) Uani 1 1 d .
H14 H 0.0218 0.5686 0.2978 0.046 Uiso 1 1 calc R
N1 N 0.0461(2) 0.3541(2) 0.16068(13) 0.0438(5) Uani 1 1 d .
C15 C -0.1123(3) 0.3386(3) 0.15430(18) 0.0521(7) Uani 1 1 d .
H15A H -0.1390 0.3142 0.2018 0.078 Uiso 1 1 calc R
H15B H -0.1804 0.2606 0.1077 0.078 Uiso 1 1 calc R
H15C H -0.1226 0.4308 0.1492 0.078 Uiso 1 1 calc R
C16 C 0.0856(4) 0.3481(4) 0.08471(17) 0.0604(8) Uani 1 1 d .
H16A H 0.1944 0.4042 0.0948 0.091 Uiso 1 1 calc R
H16B H 0.0278 0.3900 0.0509 0.091 Uiso 1 1 calc R
H16C H 0.0608 0.2462 0.0582 0.091 Uiso 1 1 calc R
B1 B -0.1347(3) -0.2121(3) 0.21787(17) 0.0348(6) Uani 1 1 d .
H1 H -0.174(3) -0.331(3) 0.2181(14) 0.032(6) Uiso 1 1 d .
C21 C -0.1586(3) -0.1212(2) 0.29641(14) 0.0323(5) Uani 1 1 d .
C22 C -0.1808(3) 0.0101(3) 0.30187(15) 0.0365(6) Uani 1 1 d .
F22 F -0.17898(19) 0.07417(16) 0.23990(10) 0.0522(4) Uani 1 1 d .
C23 C -0.2041(3) 0.0837(2) 0.36832(17) 0.0386(6) Uani 1 1 d .
F23 F -0.22536(18) 0.21111(16) 0.36871(11) 0.0584(5) Uani 1 1 d .
C24 C -0.2008(3) 0.0280(3) 0.43447(16) 0.0386(6) Uani 1 1 d .
F24 F -0.2209(2) 0.09868(18) 0.50012(11) 0.0617(5) Uani 1 1 d .
C25 C -0.1740(3) -0.0985(3) 0.43277(15) 0.0355(5) Uani 1 1 d .
F25 F -0.16523(18) -0.15155(16) 0.49878(9) 0.0487(4) Uani 1 1 d .
C26 C -0.1555(3) -0.1691(2) 0.36533(15) 0.0328(5) Uani 1 1 d .
F26 F -0.12927(18) -0.29421(15) 0.36969(9) 0.0460(4) Uani 1 1 d .
C31 C 0.0455(3) -0.1610(3) 0.21705(15) 0.0337(5) Uani 1 1 d .
C32 C 0.1727(3) -0.0546(3) 0.27362(15) 0.0365(6) Uani 1 1 d .
F32 F 0.15890(18) 0.01719(17) 0.34164(10) 0.0520(4) Uani 1 1 d .
C33 C 0.3207(3) -0.0133(3) 0.26716(18) 0.0444(6) Uani 1 1 d .
F33 F 0.43720(19) 0.08972(19) 0.32618(12) 0.0670(5) Uani 1 1 d .
C34 C 0.3475(3) -0.0799(3) 0.20104(19) 0.0497(7) Uani 1 1 d .
F34 F 0.4901(2) -0.0405(2) 0.19347(13) 0.0787(6) Uani 1 1 d .
C35 C 0.2270(3) -0.1891(3) 0.14346(18) 0.0482(7) Uani 1 1 d .
F35 F 0.2498(2) -0.2574(2) 0.07854(11) 0.0741(6) Uani 1 1 d .
C36 C 0.0817(3) -0.2271(3) 0.15337(15) 0.0397(6) Uani 1 1 d .
F36 F -0.0315(2) -0.33724(18) 0.09386(10) 0.0553(4) Uani 1 1 d .
C41 C -0.2413(3) -0.2039(3) 0.13478(15) 0.0380(6) Uani 1 1 d .
C42 C -0.1941(3) -0.1050(3) 0.08986(17) 0.0461(6) Uani 1 1 d .
F42 F -0.05049(19) 0.00268(19) 0.11541(11) 0.0628(5) Uani 1 1 d .
C43 C -0.2841(4) -0.1059(4) 0.01799(19) 0.0597(8) Uani 1 1 d .
F43 F -0.2276(3) -0.0059(3) -0.02254(13) 0.0954(7) Uani 1 1 d .
C44 C -0.4286(4) -0.2095(4) -0.01204(18) 0.0598(8) Uani 1 1 d .
F44 F -0.5179(3) -0.2112(3) -0.08214(12) 0.0955(7) Uani 1 1 d .
C45 C -0.4841(3) -0.3102(3) 0.02956(18) 0.0509(7) Uani 1 1 d .
F45 F -0.6263(2) -0.4147(2) -0.00037(12) 0.0752(6) Uani 1 1 d .
C46 C -0.3906(3) -0.3046(3) 0.10123(17) 0.0435(6) Uani 1 1 d .
F46 F -0.45316(19) -0.40705(17) 0.13927(11) 0.0607(5) Uani 1 1 d .

loop_
_atom_site_aniso_label
_atom_site_aniso_U_11
_atom_site_aniso_U_22
_atom_site_aniso_U_33
_atom_site_aniso_U_23
_atom_site_aniso_U_13
_atom_site_aniso_U_12
Fe 0.02920(19) 0.03400(19) 0.0316(2) 0.01170(14) 0.01081(15) 0.01262(14)
C1 0.0279(12) 0.0405(13) 0.0370(14) 0.0161(11) 0.0145(11) 0.0130(10)
C2 0.0276(13) 0.0537(15) 0.0364(14) 0.0165(12) 0.0082(11) 0.0139(11)
C3 0.0366(15) 0.0495(15) 0.0416(16) 0.0016(13) 0.0119(13) 0.0033(12)
C4 0.0457(16) 0.0326(13) 0.0588(19) 0.0106(13) 0.0224(14) 0.0076(11)
C5 0.0416(15) 0.0389(13) 0.0479(16) 0.0220(12) 0.0189(13) 0.0148(11)
C6 0.0415(15) 0.0454(14) 0.0335(14) 0.0198(11) 0.0191(12) 0.0213(12)
C7 0.0447(16) 0.0550(16) 0.0602(19) 0.0201(14) 0.0252(14) 0.0273(13)
C8 0.0486(16) 0.0441(14) 0.0324(14) 0.0077(11) 0.0157(12) 0.0222(12)
C9 0.0388(14) 0.0311(12) 0.0341(14) 0.0097(10) 0.0073(11) 0.0119(10)
C10 0.0289(12) 0.0342(12) 0.0331(13) 0.0084(10) 0.0065(10) 0.0116(10)
C11 0.0334(13) 0.0344(12) 0.0400(14) 0.0168(11) 0.0124(11) 0.0129(10)
C12 0.0310(13) 0.0471(14) 0.0394(15) 0.0180(12) 0.0180(11) 0.0121(11)
C13 0.0327(14) 0.0449(14) 0.0456(16) 0.0126(12) 0.0176(12) 0.0180(11)
C14 0.0310(13) 0.0446(14) 0.0450(16) 0.0182(12) 0.0089(12) 0.0187(11)
N1 0.0433(13) 0.0477(12) 0.0343(13) 0.0112(10) 0.0037(10) 0.0139(10)
C15 0.0389(16) 0.0561(17) 0.0515(18) 0.0147(14) -0.0042(13) 0.0155(13)
C16 0.072(2) 0.073(2) 0.0342(16) 0.0165(15) 0.0099(15) 0.0269(17)
B1 0.0393(16) 0.0346(14) 0.0332(15) 0.0108(12) 0.0127(13) 0.0149(12)
C21 0.0284(12) 0.0337(12) 0.0355(14) 0.0094(10) 0.0112(11) 0.0110(10)
C22 0.0314(13) 0.0367(13) 0.0396(15) 0.0155(11) 0.0084(11) 0.0090(10)
F22 0.0660(11) 0.0418(8) 0.0538(10) 0.0237(8) 0.0181(8) 0.0207(8)
C23 0.0254(13) 0.0275(12) 0.0580(18) 0.0031(12) 0.0084(12) 0.0094(10)
F23 0.0520(10) 0.0370(8) 0.0871(14) 0.0083(8) 0.0159(9) 0.0236(7)
C24 0.0297(13) 0.0369(13) 0.0422(15) -0.0034(11) 0.0136(12) 0.0083(10)
F24 0.0652(11) 0.0586(10) 0.0581(11) -0.0065(8) 0.0282(9) 0.0231(8)
C25 0.0274(13) 0.0415(13) 0.0320(14) 0.0080(11) 0.0069(10) 0.0077(10)
F25 0.0508(10) 0.0586(9) 0.0324(8) 0.0132(7) 0.0122(7) 0.0145(7)
C26 0.0281(12) 0.0329(12) 0.0379(14) 0.0061(11) 0.0081(11) 0.0140(10)
F26 0.0619(10) 0.0479(8) 0.0425(9) 0.0186(7) 0.0164(8) 0.0342(8)
C31 0.0408(14) 0.0359(12) 0.0325(13) 0.0141(11) 0.0141(11) 0.0199(11)
C32 0.0427(15) 0.0352(12) 0.0356(14) 0.0109(11) 0.0121(12) 0.0183(11)
F32 0.0463(9) 0.0514(9) 0.0466(10) -0.0060(7) 0.0116(8) 0.0134(7)
C33 0.0359(15) 0.0448(14) 0.0535(18) 0.0216(13) 0.0099(13) 0.0140(12)
F33 0.0398(10) 0.0638(11) 0.0779(13) 0.0138(10) 0.0058(9) 0.0040(8)
C34 0.0420(17) 0.0677(18) 0.061(2) 0.0368(16) 0.0264(15) 0.0314(15)
F34 0.0470(11) 0.1179(16) 0.0946(16) 0.0453(13) 0.0392(11) 0.0402(11)
C35 0.0554(18) 0.0675(18) 0.0447(17) 0.0232(15) 0.0253(15) 0.0408(16)
F35 0.0815(14) 0.1124(15) 0.0577(12) 0.0188(11) 0.0390(11) 0.0624(12)
C36 0.0468(16) 0.0457(14) 0.0318(14) 0.0124(12) 0.0111(12) 0.0227(12)
F36 0.0616(11) 0.0653(10) 0.0362(9) -0.0005(8) 0.0132(8) 0.0274(9)
C41 0.0368(14) 0.0445(14) 0.0341(14) 0.0078(11) 0.0116(11) 0.0175(11)
C42 0.0437(16) 0.0552(16) 0.0432(16) 0.0185(13) 0.0125(13) 0.0205(13)
F42 0.0497(10) 0.0700(11) 0.0720(12) 0.0453(10) 0.0159(9) 0.0153(8)
C43 0.070(2) 0.086(2) 0.0491(19) 0.0366(17) 0.0267(17) 0.0470(19)
F43 0.1018(17) 0.1353(19) 0.0772(15) 0.0767(15) 0.0289(13) 0.0550(15)
C44 0.062(2) 0.092(2) 0.0336(16) 0.0072(16) 0.0026(15) 0.0489(19)
F44 0.0960(17) 0.155(2) 0.0445(12) 0.0184(13) -0.0038(11) 0.0754(16)
C45 0.0373(16) 0.0573(17) 0.0491(18) -0.0120(14) 0.0030(14) 0.0240(13)
F45 0.0446(11) 0.0777(12) 0.0753(13) -0.0263(10) -0.0072(9) 0.0237(9)
C46 0.0447(16) 0.0450(14) 0.0441(16) 0.0056(12) 0.0166(13) 0.0213(12)
F46 0.0487(10) 0.0535(9) 0.0699(12) 0.0137(9) 0.0196(9) 0.0065(8)

loop_
_atom_type_symbol
_atom_type_description
_atom_type_scat_dispersion_real
_atom_type_scat_dispersion_imag
_atom_type_scat_source
C C 0.0033 0.0016 'International Tables Vol C Tables 4.2.6.8 and 6.1.1.4'
H H 0.0000 0.0000 'International Tables Vol C Tables 4.2.6.8 and 6.1.1.4'
B B 0.0013 0.0007 'International Tables Vol C Tables 4.2.6.8 and 6.1.1.4'
N N 0.0061 0.0033 'International Tables Vol C Tables 4.2.6.8 and 6.1.1.4'
F F 0.0171 0.0103 'International Tables Vol C Tables 4.2.6.8 and 6.1.1.4'
Fe Fe 0.3463 0.8444 'International Tables Vol C Tables 4.2.6.8 and 6.1.1.4'

loop_
_geom_angle_atom_site_label_1
_geom_angle_atom_site_label_2
_geom_angle_atom_site_label_3
_geom_angle
C10 Fe C1 99.69(10)
C10 Fe C11 42.59(9)
C1 Fe C11 105.51(10)
C10 Fe C5 105.85(11)
C1 Fe C5 42.25(9)
C11 Fe C5 137.44(11)
C10 Fe C14 41.92(10)
C1 Fe C14 129.39(11)
C11 Fe C14 69.94(10)
C5 Fe C14 106.83(11)
C10 Fe C2 128.96(10)
C1 Fe C2 41.20(10)
C11 Fe C2 106.40(10)
C5 Fe C2 68.90(10)
C14 Fe C2 169.62(11)
C10 Fe C4 140.34(11)
C1 Fe C4 69.85(10)
C11 Fe C4 174.23(10)
C5 Fe C4 40.81(11)
C14 Fe C4 115.56(11)
C2 Fe C4 67.88(11)
C10 Fe C12 69.45(10)
C1 Fe C12 140.00(9)
C11 Fe C12 40.47(10)
C5 Fe C12 174.54(11)
C14 Fe C12 67.87(10)
C2 Fe C12 116.09(10)
C4 Fe C12 141.98(11)
C10 Fe C3 168.88(10)
C1 Fe C3 69.57(11)
C11 Fe C3 135.81(11)
C5 Fe C3 68.46(11)
C14 Fe C3 147.92(11)
C2 Fe C3 40.55(11)
C4 Fe C3 39.95(11)
C12 Fe C3 116.66(11)
C10 Fe C13 69.16(10)
C1 Fe C13 168.57(11)
C11 Fe C13 68.32(10)
C5 Fe C13 136.61(10)
C14 Fe C13 40.07(11)
C2 Fe C13 148.65(11)
C4 Fe C13 116.86(10)
C12 Fe C13 39.77(9)
C3 Fe C13 121.69(11)
C2 C1 C5 106.5(2)
C2 C1 C6 126.5(2)
C5 C1 C6 126.4(2)
C2 C1 Fe 71.35(14)
C5 C1 Fe 69.72(13)
C6 C1 Fe 117.36(16)
C1 C2 C3 109.2(2)
C1 C2 Fe 67.45(13)
C3 C2 Fe 70.92(15)
C4 C3 C2 107.6(2)
C4 C3 Fe 69.51(16)
C2 C3 Fe 68.53(14)
C3 C4 C5 108.5(2)
C3 C4 Fe 70.54(15)
C5 C4 Fe 67.81(14)
C4 C5 C1 108.2(2)
C4 C5 Fe 71.37(14)
C1 C5 Fe 68.03(13)
C8 C6 C1 121.9(2)
C8 C6 C7 122.1(2)
C1 C6 C7 116.0(2)
C6 C8 C9 126.3(2)
N1 C9 C10 120.0(2)
N1 C9 C8 119.3(2)
C10 C9 C8 120.7(2)
C14 C10 C11 106.7(2)
C14 C10 C9 126.5(2)
C11 C10 C9 125.0(2)
C14 C10 Fe 71.14(14)
C11 C10 Fe 69.39(13)
C9 C10 Fe 112.61(16)
C12 C11 C10 107.9(2)
C12 C11 Fe 72.41(13)
C10 C11 Fe 68.01(12)
C13 C12 C11 108.6(2)
C13 C12 Fe 70.31(13)
C11 C12 Fe 67.12(13)
C12 C13 C14 108.9(2)
C12 C13 Fe 69.92(13)
C14 C13 Fe 68.56(14)
C13 C14 C10 107.9(2)
C13 C14 Fe 71.36(14)
C10 C14 Fe 66.94(13)
C9 N1 C15 123.7(2)
C9 N1 C16 122.0(2)
C15 N1 C16 114.3(2)
C21 B1 C41 111.7(2)
C21 B1 C31 113.3(2)
C41 B1 C31 110.8(2)
C26 C21 C22 113.2(2)
C26 C21 B1 122.0(2)
C22 C21 B1 124.9(2)
F22 C22 C23 116.4(2)
F22 C22 C21 119.7(2)
C23 C22 C21 123.9(2)
F23 C23 C24 120.4(2)
F23 C23 C22 120.2(2)
C24 C23 C22 119.3(2)
F24 C24 C25 120.9(2)
F24 C24 C23 120.4(2)
C25 C24 C23 118.8(2)
F25 C25 C26 120.9(2)
F25 C25 C24 119.2(2)
C26 C25 C24 119.9(2)
F26 C26 C25 115.4(2)
F26 C26 C21 119.7(2)
C25 C26 C21 124.9(2)
C36 C31 C32 112.7(2)
C36 C31 B1 119.4(2)
C32 C31 B1 127.9(2)
F32 C32 C31 120.6(2)
F32 C32 C33 114.8(2)
C31 C32 C33 124.5(2)
F33 C33 C34 120.4(2)
F33 C33 C32 120.0(3)
C34 C33 C32 119.5(3)
F34 C34 C33 120.4(3)
F34 C34 C35 120.6(3)
C33 C34 C35 119.0(2)
F35 C35 C34 120.4(3)
F35 C35 C36 120.6(3)
C34 C35 C36 119.0(3)
F36 C36 C31 119.5(2)
F36 C36 C35 115.4(2)
C31 C36 C35 125.1(3)
C42 C41 C46 113.2(2)
C42 C41 B1 125.6(2)
C46 C41 B1 121.2(2)
F42 C42 C41 120.3(2)
F42 C42 C43 115.5(2)
C41 C42 C43 124.2(3)
F43 C43 C44 120.4(3)
F43 C43 C42 120.2(3)
C44 C43 C42 119.5(3)
F44 C44 C43 120.0(3)
F44 C44 C45 120.3(3)
C43 C44 C45 119.7(3)
F45 C45 C44 120.1(3)
F45 C45 C46 121.0(3)
C44 C45 C46 118.8(3)
F46 C46 C45 115.6(3)
F46 C46 C41 119.7(2)
C45 C46 C41 124.6(3)

loop_
_geom_bond_atom_site_label_1
_geom_bond_atom_site_label_2
_geom_bond_distance
Fe C10 1.980(2)
Fe C1 1.987(2)
Fe C11 1.999(2)
Fe C5 2.010(2)
Fe C14 2.036(2)
Fe C2 2.038(2)
Fe C4 2.057(2)
Fe C12 2.068(2)
Fe C3 2.070(3)
Fe C13 2.073(2)
C1 C2 1.417(4)
C1 C5 1.440(3)
C1 C6 1.469(4)
C2 C3 1.424(4)
C3 C4 1.410(4)
C4 C5 1.418(4)
C6 C8 1.338(4)
C6 C7 1.510(3)
C8 C9 1.459(3)
C9 N1 1.309(3)
C9 C10 1.453(3)
C10 C14 1.437(3)
C10 C11 1.445(3)
C11 C12 1.408(3)
C12 C13 1.408(3)
C13 C14 1.408(4)
N1 C15 1.464(3)
N1 C16 1.468(4)
B1 C21 1.635(4)
B1 C41 1.642(4)
B1 C31 1.645(4)
C21 C26 1.376(3)
C21 C22 1.384(3)
C22 F22 1.352(3)
C22 C23 1.383(4)
C23 F23 1.349(3)
C23 C24 1.370(4)
C24 F24 1.344(3)
C24 C25 1.362(3)
C25 F25 1.354(3)
C25 C26 1.362(3)
C26 F26 1.360(2)
C31 C36 1.380(3)
C31 C32 1.381(4)
C32 F32 1.354(3)
C32 C33 1.382(4)
C33 F33 1.342(3)
C33 C34 1.367(4)
C34 F34 1.341(3)
C34 C35 1.369(4)
C35 F35 1.336(3)
C35 C36 1.382(4)
C36 F36 1.361(3)
C41 C42 1.378(4)
C41 C46 1.384(4)
C42 F42 1.363(3)
C42 C43 1.380(4)
C43 F43 1.349(3)
C43 C44 1.356(5)
C44 F44 1.350(3)
C44 C45 1.365(5)
C45 F45 1.344(3)
C45 C46 1.377(4)
C46 F46 1.350(3)

loop_
_geom_torsion_atom_site_label_1
_geom_torsion_atom_site_label_2
_geom_torsion_atom_site_label_3
_geom_torsion_atom_site_label_4
_geom_torsion
C10 Fe C1 C2 -140.65(15)
C11 Fe C1 C2 -97.35(15)
C5 Fe C1 C2 116.4(2)
C14 Fe C1 C2 -173.88(14)
C4 Fe C1 C2 79.06(16)
C12 Fe C1 C2 -71.2(2)
C3 Fe C1 C2 36.34(15)
C13 Fe C1 C2 -153.1(4)
C10 Fe C1 C5 102.94(16)
C11 Fe C1 C5 146.25(16)
C14 Fe C1 C5 69.71(19)
C2 Fe C1 C5 -116.4(2)
C4 Fe C1 C5 -37.34(17)
C12 Fe C1 C5 172.42(17)
C3 Fe C1 C5 -80.06(17)
C13 Fe C1 C5 90.5(5)
C10 Fe C1 C6 -18.44(19)
C11 Fe C1 C6 24.9(2)
C5 Fe C1 C6 -121.4(3)
C14 Fe C1 C6 -51.7(2)
C2 Fe C1 C6 122.2(2)
C4 Fe C1 C6 -158.7(2)
C12 Fe C1 C6 51.0(3)
C3 Fe C1 C6 158.6(2)
C13 Fe C1 C6 -30.9(5)
C5 C1 C2 C3 2.5(3)
C6 C1 C2 C3 -169.4(2)
Fe C1 C2 C3 -58.72(17)
C5 C1 C2 Fe 61.20(16)
C6 C1 C2 Fe -110.7(2)
C10 Fe C2 C1 53.48(18)
C11 Fe C2 C1 94.99(15)
C5 Fe C2 C1 -40.20(14)
C14 Fe C2 C1 27.2(6)
C4 Fe C2 C1 -84.24(16)
C12 Fe C2 C1 137.35(14)
C3 Fe C2 C1 -121.3(2)
C13 Fe C2 C1 170.08(17)
C10 Fe C2 C3 174.81(15)
C1 Fe C2 C3 121.3(2)
C11 Fe C2 C3 -143.68(16)
C5 Fe C2 C3 81.13(17)
C14 Fe C2 C3 148.5(5)
C4 Fe C2 C3 37.09(16)
C12 Fe C2 C3 -101.32(17)
C13 Fe C2 C3 -68.6(2)
C1 C2 C3 C4 -2.1(3)
Fe C2 C3 C4 -58.73(18)
C1 C2 C3 Fe 56.64(17)
C10 Fe C3 C4 98.2(5)
C1 Fe C3 C4 82.65(17)
C11 Fe C3 C4 174.15(16)
C5 Fe C3 C4 37.25(16)
C14 Fe C3 C4 -50.2(3)
C2 Fe C3 C4 119.5(2)
C12 Fe C3 C4 -140.66(16)
C13 Fe C3 C4 -95.15(18)
C10 Fe C3 C2 -21.4(6)
C1 Fe C3 C2 -36.90(14)
C11 Fe C3 C2 54.6(2)
C5 Fe C3 C2 -82.29(16)
C14 Fe C3 C2 -169.80(18)
C4 Fe C3 C2 -119.5(2)
C12 Fe C3 C2 99.79(16)
C13 Fe C3 C2 145.30(15)
C2 C3 C4 C5 0.8(3)
Fe C3 C4 C5 -57.27(18)
C2 C3 C4 Fe 58.12(17)
C10 Fe C4 C3 -162.60(16)
C1 Fe C4 C3 -81.90(17)
C11 Fe C4 C3 -45.0(11)
C5 Fe C4 C3 -120.5(2)
C14 Fe C4 C3 153.09(16)
C2 Fe C4 C3 -37.63(16)
C12 Fe C4 C3 66.9(2)
C13 Fe C4 C3 108.21(17)
C10 Fe C4 C5 -42.1(2)
C1 Fe C4 C5 38.61(16)
C11 Fe C4 C5 75.5(11)
C14 Fe C4 C5 -86.40(18)
C2 Fe C4 C5 82.88(17)
C12 Fe C4 C5 -172.60(16)
C3 Fe C4 C5 120.5(2)
C13 Fe C4 C5 -131.28(16)
C3 C4 C5 C1 0.7(3)
Fe C4 C5 C1 -58.26(16)
C3 C4 C5 Fe 58.94(18)
C2 C1 C5 C4 -1.9(3)
C6 C1 C5 C4 170.0(2)
Fe C1 C5 C4 60.34(18)
C2 C1 C5 Fe -62.28(16)
C6 C1 C5 Fe 109.7(2)
C10 Fe C5 C4 153.60(16)
C1 Fe C5 C4 -119.4(2)
C11 Fe C5 C4 -171.73(16)
C14 Fe C5 C4 109.84(17)
C2 Fe C5 C4 -80.17(18)
C12 Fe C5 C4 123.5(10)
C3 Fe C5 C4 -36.49(16)
C13 Fe C5 C4 77.4(2)
C10 Fe C5 C1 -87.01(16)
C11 Fe C5 C1 -52.3(2)
C14 Fe C5 C1 -130.77(16)
C2 Fe C5 C1 39.22(15)
C4 Fe C5 C1 119.4(2)
C12 Fe C5 C1 -117.1(10)
C3 Fe C5 C1 82.90(17)
C13 Fe C5 C1 -163.23(16)
C2 C1 C6 C8 119.7(3)
C5 C1 C6 C8 -50.6(3)
Fe C1 C6 C8 33.4(3)
C2 C1 C6 C7 -60.8(3)
C5 C1 C6 C7 128.9(3)
Fe C1 C6 C7 -147.06(18)
C1 C6 C8 C9 -6.8(4)
C7 C6 C8 C9 173.7(2)
C6 C8 C9 N1 138.8(3)
C6 C8 C9 C10 -41.0(4)
N1 C9 C10 C14 -49.2(4)
C8 C9 C10 C14 130.6(3)
N1 C9 C10 C11 148.1(2)
C8 C9 C10 C11 -32.1(3)
N1 C9 C10 Fe -131.9(2)
C8 C9 C10 Fe 47.9(3)
C1 Fe C10 C14 -140.66(14)
C11 Fe C10 C14 116.9(2)
C5 Fe C10 C14 -97.72(15)
C2 Fe C10 C14 -173.14(14)
C4 Fe C10 C14 -70.6(2)
C12 Fe C10 C14 79.36(15)
C3 Fe C10 C14 -155.4(5)
C13 Fe C10 C14 36.72(14)
C1 Fe C10 C11 102.41(14)
C5 Fe C10 C11 145.35(14)
C14 Fe C10 C11 -116.9(2)
C2 Fe C10 C11 69.93(17)
C4 Fe C10 C11 172.44(16)
C12 Fe C10 C11 -37.57(14)
C3 Fe C10 C11 87.7(6)
C13 Fe C10 C11 -80.21(15)
C1 Fe C10 C9 -18.05(17)
C11 Fe C10 C9 -120.5(2)
C5 Fe C10 C9 24.88(18)
C14 Fe C10 C9 122.6(2)
C2 Fe C10 C9 -50.5(2)
C4 Fe C10 C9 52.0(2)
C12 Fe C10 C9 -158.04(18)
C3 Fe C10 C9 -32.8(6)
C13 Fe C10 C9 159.32(18)
C14 C10 C11 C12 0.0(3)
C9 C10 C11 C12 165.6(2)
Fe C10 C11 C12 61.78(16)
C14 C10 C11 Fe -61.75(16)
C9 C10 C11 Fe 103.8(2)
C10 Fe C11 C12 -118.4(2)
C1 Fe C11 C12 154.10(14)
C5 Fe C11 C12 -172.38(15)
C14 Fe C11 C12 -79.05(15)
C2 Fe C11 C12 111.18(15)
C4 Fe C11 C12 118.3(11)
C3 Fe C11 C12 77.64(19)
C13 Fe C11 C12 -36.06(15)
C1 Fe C11 C10 -87.50(15)
C5 Fe C11 C10 -54.0(2)
C14 Fe C11 C10 39.35(14)
C2 Fe C11 C10 -130.42(14)
C4 Fe C11 C10 -123.3(11)
C12 Fe C11 C10 118.4(2)
C3 Fe C11 C10 -163.95(15)
C13 Fe C11 C10 82.34(15)
C10 C11 C12 C13 -0.8(3)
Fe C11 C12 C13 58.15(17)
C10 C11 C12 Fe -59.00(15)
C10 Fe C12 C13 -81.75(16)
C1 Fe C12 C13 -162.13(17)
C11 Fe C12 C13 -121.2(2)
C5 Fe C12 C13 -50.8(11)
C14 Fe C12 C13 -36.61(16)
C2 Fe C12 C13 153.91(16)
C4 Fe C12 C13 67.0(2)
C3 Fe C12 C13 108.40(17)
C10 Fe C12 C11 39.48(14)
C1 Fe C12 C11 -40.9(2)
C5 Fe C12 C11 70.4(10)
C14 Fe C12 C11 84.61(16)
C2 Fe C12 C11 -84.86(17)
C4 Fe C12 C11 -171.74(17)
C3 Fe C12 C11 -130.37(15)
C13 Fe C12 C11 121.2(2)
C11 C12 C13 C14 1.4(3)
Fe C12 C13 C14 57.58(17)
C11 C12 C13 Fe -56.22(16)
C10 Fe C13 C12 82.54(16)
C1 Fe C13 C12 95.7(5)
C11 Fe C13 C12 36.68(15)
C5 Fe C13 C12 173.84(16)
C14 Fe C13 C12 120.9(2)
C2 Fe C13 C12 -49.4(3)
C4 Fe C13 C12 -140.53(17)
C3 Fe C13 C12 -94.73(18)
C10 Fe C13 C14 -38.35(14)
C1 Fe C13 C14 -25.2(5)
C11 Fe C13 C14 -84.21(16)
C5 Fe C13 C14 52.9(2)
C2 Fe C13 C14 -170.27(18)
C4 Fe C13 C14 98.58(17)
C12 Fe C13 C14 -120.9(2)
C3 Fe C13 C14 144.38(16)
C12 C13 C14 C10 -1.3(3)
Fe C13 C14 C10 57.08(16)
C12 C13 C14 Fe -58.40(17)
C11 C10 C14 C13 0.8(3)
C9 C10 C14 C13 -164.4(2)
Fe C10 C14 C13 -59.82(17)
C11 C10 C14 Fe 60.61(15)
C9 C10 C14 Fe -104.6(2)
C10 Fe C14 C13 119.8(2)
C1 Fe C14 C13 173.73(14)
C11 Fe C14 C13 79.81(15)
C5 Fe C14 C13 -145.05(15)
C2 Fe C14 C13 150.8(5)
C4 Fe C14 C13 -102.09(16)
C12 Fe C14 C13 36.34(14)
C3 Fe C14 C13 -68.9(2)
C1 Fe C14 C10 53.95(18)
C11 Fe C14 C10 -39.97(14)
C5 Fe C14 C10 95.17(15)
C2 Fe C14 C10 31.0(6)
C4 Fe C14 C10 138.13(15)
C12 Fe C14 C10 -83.44(15)
C3 Fe C14 C10 171.31(18)
C13 Fe C14 C10 -119.8(2)
C10 C9 N1 C15 -14.0(4)
C8 C9 N1 C15 166.2(2)
C10 C9 N1 C16 168.4(2)
C8 C9 N1 C16 -11.3(4)
C41 B1 C21 C26 144.2(2)
C31 B1 C21 C26 -89.9(3)
C41 B1 C21 C22 -37.0(3)
C31 B1 C21 C22 89.0(3)
C26 C21 C22 F22 176.8(2)
B1 C21 C22 F22 -2.1(4)
C26 C21 C22 C23 -2.5(3)
B1 C21 C22 C23 178.5(2)
F22 C22 C23 F23 0.8(3)
C21 C22 C23 F23 -179.8(2)
F22 C22 C23 C24 -177.3(2)
C21 C22 C23 C24 2.1(4)
F23 C23 C24 F24 1.0(4)
C22 C23 C24 F24 179.0(2)
F23 C23 C24 C25 -177.9(2)
C22 C23 C24 C25 0.2(4)
F24 C24 C25 F25 -1.1(4)
C23 C24 C25 F25 177.7(2)
F24 C24 C25 C26 179.3(2)
C23 C24 C25 C26 -1.8(4)
F25 C25 C26 F26 0.4(3)
C24 C25 C26 F26 179.9(2)
F25 C25 C26 C21 -178.2(2)
C24 C25 C26 C21 1.4(4)
C22 C21 C26 F26 -177.7(2)
B1 C21 C26 F26 1.2(3)
C22 C21 C26 C25 0.8(3)
B1 C21 C26 C25 179.8(2)
C21 B1 C31 C36 -178.9(2)
C41 B1 C31 C36 -52.4(3)
C21 B1 C31 C32 0.4(3)
C41 B1 C31 C32 126.8(2)
C36 C31 C32 F32 -177.3(2)
B1 C31 C32 F32 3.4(3)
C36 C31 C32 C33 2.1(3)
B1 C31 C32 C33 -177.2(2)
F32 C32 C33 F33 0.6(3)
C31 C32 C33 F33 -178.8(2)
F32 C32 C33 C34 179.5(2)
C31 C32 C33 C34 0.1(4)
F33 C33 C34 F34 -1.7(4)
C32 C33 C34 F34 179.5(2)
F33 C33 C34 C35 177.2(2)
C32 C33 C34 C35 -1.7(4)
F34 C34 C35 F35 -0.4(4)
C33 C34 C35 F35 -179.3(2)
F34 C34 C35 C36 179.9(2)
C33 C34 C35 C36 1.0(4)
C32 C31 C36 F36 178.2(2)
B1 C31 C36 F36 -2.5(3)
C32 C31 C36 C35 -2.8(3)
B1 C31 C36 C35 176.5(2)
F35 C35 C36 F36 0.8(3)
C34 C35 C36 F36 -179.5(2)
F35 C35 C36 C31 -178.3(2)
C34 C35 C36 C31 1.4(4)
C21 B1 C41 C42 95.8(3)
C31 B1 C41 C42 -31.6(3)
C21 B1 C41 C46 -87.1(3)
C31 B1 C41 C46 145.6(2)
C46 C41 C42 F42 179.0(2)
B1 C41 C42 F42 -3.6(4)
C46 C41 C42 C43 -0.9(4)
B1 C41 C42 C43 176.4(3)
F42 C42 C43 F43 0.9(4)
C41 C42 C43 F43 -179.1(3)
F42 C42 C43 C44 179.9(3)
C41 C42 C43 C44 -0.1(5)
F43 C43 C44 F44 -1.3(5)
C42 C43 C44 F44 179.8(3)
F43 C43 C44 C45 179.8(3)
C42 C43 C44 C45 0.9(5)
F44 C44 C45 F45 2.2(4)
C43 C44 C45 F45 -178.9(3)
F44 C44 C45 C46 -179.4(2)
C43 C44 C45 C46 -0.5(4)
F45 C45 C46 F46 -1.9(4)
C44 C45 C46 F46 179.7(2)
F45 C45 C46 C41 177.7(2)
C44 C45 C46 C41 -0.7(4)
C42 C41 C46 F46 -179.1(2)
B1 C41 C46 F46 3.4(4)
C42 C41 C46 C45 1.4(4)
B1 C41 C46 C45 -176.1(2)
